data_7100844
loop_
_publ_author_name
'Angeles Monge'
'Natalia Snejko'
'Enrique Gutierrez-Puebla'
'Manuela Medina'
'Concepcion Cascales'
'Marta Iglesias'
'Berta Gomez-Lor'

_publ_section_title
;
One Teflon&#x00AE;-like Channelled Nanoporous Polymer with a Chiral and
New Uninodal 4-connected Net. Sorption and catalityc properties.
;
_journal_name_full 'Chemical Communications'
_journal_year 2005
_chemical_formula_moiety 'C17.83 H8 F6 O4 Zn'
_chemical_formula_sum 'C17.83 H8 F6 O4 Zn'
_chemical_formula_weight 465.61
_space_group_IT_number 181
_symmetry_cell_setting hexagonal
_symmetry_space_group_name_Hall 'P 64 2 (0 0 2)'
_symmetry_space_group_name_H-M 'P 64 2 2'
_cell_angle_alpha 90.00
_cell_angle_beta 90.00
_cell_angle_gamma 120.00
_cell_formula_units_Z 6
_cell_length_a 21.155(3)
_cell_length_b 21.155(3)
_cell_length_c 7.6632(13)
_cell_measurement_temperature 296(2)
_cell_volume 2970.0(7)
_diffrn_ambient_temperature 296(2)
_exptl_crystal_density_diffrn 1.562
_cod_depositor_comments
;
The following automatic conversions were performed:
'_symmetry_cell_setting' value 'Hexagonal' changed to 'hexagonal'
according to '/home/saulius/struct/CIF-dictionaries/cif_core.dic'
dictionary named 'cif_core.dic' version 2.4.1 from 2010-06-29.

Automatic conversion script
Id: cif_fix_enum 1527 2010-12-29 10:47:43Z saulius 
;
_cod_database_code 7100844

loop_
_symmetry_equiv_pos_as_xyz
'x, y, z'
'-y, x-y, z+1/3'
'-x+y, -x, z+2/3'
'-x, -y, z'
'y, -x+y, z+1/3'
'x-y, x, z+2/3'
'y, x, -z+1/3'
'x-y, -y, -z'
'-x, -x+y, -z+2/3'
'-y, -x, -z+1/3'
'-x+y, y, -z'
'x, x-y, -z+2/3'

loop_
_atom_site_label
_atom_site_type_symbol
_atom_site_fract_x
_atom_site_fract_y
_atom_site_fract_z
_atom_site_U_iso_or_equiv
_atom_site_adp_type
_atom_site_occupancy
_atom_site_symmetry_multiplicity
_atom_site_calc_flag
_atom_site_refinement_flags
_atom_site_disorder_assembly
_atom_site_disorder_group
Zn1 Zn 0.70023(4) 0.40046(7) 0.0000 0.0136(3) Uani 1 2 d S . .
O2 O 0.7601(3) 0.3613(3) 0.0788(8) 0.0256(14) Uani 1 1 d . . .
O1 O 0.7582(3) 0.4644(3) -0.1852(8) 0.0296(15) Uani 1 1 d . . .
F1 F 0.9286(4) 0.2281(4) 0.5916(11) 0.058(2) Uani 1 1 d . . .
F3 F 0.9977(4) 0.1838(3) 0.5304(13) 0.080(3) Uani 1 1 d . . .
C1 C 0.7811(5) 0.3231(5) -0.0058(14) 0.027(2) Uani 1 1 d . . .
C3 C 0.8372(4) 0.3105(4) 0.0845(13) 0.0199(19) Uani 1 1 d . . .
F2 F 0.9012(4) 0.1530(3) 0.3803(13) 0.076(3) Uani 1 1 d . . .
C4 C 0.8653(5) 0.2729(5) -0.0025(16) 0.031(2) Uani 1 1 d . . .
H4 H 0.8491 0.2558 -0.1147 0.038 Uiso 1 1 calc R . .
C8 C 1.0000 0.2731(6) 0.3333 0.039(4) Uani 1 2 d S . .
C7 C 0.9142(5) 0.3235(5) 0.3299(16) 0.029(2) Uani 1 1 d . . .
H7 H 0.9298 0.3399 0.4429 0.035 Uiso 1 1 calc R . .
C9 C 0.9566(6) 0.2101(5) 0.462(2) 0.050(4) Uani 1 1 d . . .
C6 C 0.9427(5) 0.2860(4) 0.2375(15) 0.027(2) Uani 1 1 d . . .
C2 C 0.8620(5) 0.3359(5) 0.2497(13) 0.025(2) Uani 1 1 d . . .
H2 H 0.8438 0.3617 0.3092 0.030 Uiso 1 1 calc R . .
C5 C 0.9173(5) 0.2602(5) 0.0739(15) 0.031(2) Uani 1 1 d . . .
H5 H 0.9350 0.2341 0.0136 0.038 Uiso 1 1 calc R . .
C10 C 0.979(3) 0.0000 0.5000 0.090 Uiso 0.36(4) 2 d SP . .
C11 C 1.0000 0.030(3) 0.3333 0.090 Uiso 0.31(4) 2 d SP . .

loop_
_atom_site_aniso_label
_atom_site_aniso_U_11
_atom_site_aniso_U_22
_atom_site_aniso_U_33
_atom_site_aniso_U_23
_atom_site_aniso_U_13
_atom_site_aniso_U_12
Zn1 0.0097(4) 0.0166(7) 0.0167(5) 0.000 0.0014(5) 0.0083(3)
O2 0.015(3) 0.032(4) 0.034(3) -0.002(3) -0.007(3) 0.015(3)
O1 0.034(4) 0.029(4) 0.025(3) 0.017(3) 0.015(3) 0.015(3)
F1 0.035(4) 0.033(4) 0.089(6) 0.022(4) -0.017(4) 0.005(3)
F3 0.055(4) 0.016(3) 0.164(8) 0.003(4) -0.064(6) 0.015(3)
C1 0.019(4) 0.013(4) 0.046(5) 0.012(5) -0.003(5) 0.006(3)
C3 0.007(4) 0.013(4) 0.040(5) -0.008(4) -0.011(4) 0.005(3)
F2 0.042(4) 0.011(3) 0.154(9) -0.003(4) -0.064(5) -0.001(3)
C4 0.016(4) 0.030(5) 0.048(6) -0.007(5) -0.014(5) 0.012(4)
C8 0.027(7) 0.021(5) 0.070(11) -0.016(4) -0.031(8) 0.013(4)
C7 0.022(5) 0.019(4) 0.042(5) -0.011(5) -0.021(5) 0.008(4)
C9 0.037(7) 0.012(5) 0.087(11) -0.004(6) -0.047(7) 0.003(5)
C6 0.016(4) 0.006(4) 0.055(6) -0.008(4) -0.021(4) 0.003(4)
C2 0.019(5) 0.015(4) 0.039(5) 0.000(4) -0.003(4) 0.007(4)
C5 0.025(5) 0.022(5) 0.052(7) -0.022(5) -0.021(5) 0.015(4)

loop_
_geom_bond_atom_site_label_1
_geom_bond_atom_site_label_2
_geom_bond_distance
_geom_bond_site_symmetry_2
_geom_bond_publ_flag
Zn1 O1 1.921(6) . ?
Zn1 O1 1.921(6) 11_655 ?
Zn1 O2 1.925(6) . ?
Zn1 O2 1.925(6) 11_655 ?
O2 C1 1.275(11) . ?
O1 C1 1.229(12) 12_554 ?
F1 C9 1.305(16) . ?
F3 C9 1.349(12) . ?
C1 O1 1.229(12) 12_554 ?
C1 C3 1.509(11) . ?
C3 C2 1.373(13) . ?
C3 C4 1.380(13) . ?
F2 C9 1.347(11) . ?
C4 C5 1.386(12) . ?
C8 C9 1.540(15) 9_765 ?
C8 C9 1.540(15) . ?
C8 C6 1.555(11) . ?
C8 C6 1.555(11) 9_765 ?
C7 C2 1.397(13) . ?
C7 C6 1.405(14) . ?
C6 C5 1.365(13) . ?
C10 C10 0.87(13) 4_755 ?
C10 C11 1.39(2) 2_645 ?
C10 C11 1.39(2) . ?
C10 C11 1.58(4) 5_665 ?
C10 C11 1.58(4) 4_755 ?
C11 C11 1.26(14) 4_755 ?
C11 C10 1.39(2) 3_764 ?
C11 C10 1.58(4) 6_544 ?
C11 C10 1.58(4) 4_755 ?
